data_1562818
loop_
_publ_author_name
'You, Dong Kyun'
'So, Hyunhee'
'Ryu, Chan Hee'
'Kim, Mingi'
'Lee, Kang Mun'

_publ_section_title
;
 Strategic molecular design of closo-ortho-carboranyl luminophores to
 manifest thermally activated delayed fluorescence
;
_journal_name_full 'Chemical Science'
_journal_paper_doi 10.1039/D1SC00791B
_journal_year 2021
_chemical_formula_sum 'C23 H28 B10'
_chemical_formula_weight 412.55
_space_group_crystal_system triclinic
_space_group_IT_number 2
_space_group_name_Hall '-P 1'
_space_group_name_H-M_alt 'P -1'
_atom_sites_solution_hydrogens geom
_audit_block_doi 10.5517/ccdc.csd.cc2725zh
_audit_creation_method SHELXL-2013
_audit_update_record
;
2021-01-21 deposited with the CCDC.	2021-05-21 downloaded from the CCDC.
;
_cell_angle_alpha 90.00(3)
_cell_angle_beta 87.43(3)
_cell_angle_gamma 90.00(3)
_cell_formula_units_Z 4
_cell_length_a 11.777(2)
_cell_length_b 13.127(3)
_cell_length_c 15.795(3)
_cell_measurement_reflns_used 24177
_cell_measurement_temperature 293(2)
_cell_measurement_theta_max 27.519
_cell_measurement_theta_min 3.012
_cell_volume 2439.4(8)
_computing_cell_refinement 'Bruker SAINT'
_computing_data_collection 'Bruker APEX2'
_computing_data_reduction 'Bruker SAINT'
_computing_molecular_graphics 'Bruker SHELXTL'
_computing_publication_material 'Bruker SHELXTL'
_computing_structure_refinement 'SHELXL-2014 (Sheldrick, 2014)'
_computing_structure_solution 'SHELXS-97 (Sheldrick 2008)'
_diffrn_ambient_temperature 293(2)
_diffrn_measured_fraction_theta_full 0.998
_diffrn_measured_fraction_theta_max 0.981
_diffrn_measurement_device_type 'Bruker APEX-II CCD'
_diffrn_measurement_method '\f and \w scans'
_diffrn_radiation_type MoK\a
_diffrn_radiation_wavelength 0.71073
_diffrn_reflns_av_R_equivalents 0.0785
_diffrn_reflns_av_unetI/netI 0.1127
_diffrn_reflns_Laue_measured_fraction_full 0.998
_diffrn_reflns_Laue_measured_fraction_max 0.981
_diffrn_reflns_limit_h_max 15
_diffrn_reflns_limit_h_min -14
_diffrn_reflns_limit_k_max 16
_diffrn_reflns_limit_k_min -16
_diffrn_reflns_limit_l_max 20
_diffrn_reflns_limit_l_min -20
_diffrn_reflns_number 24177
_diffrn_reflns_point_group_measured_fraction_full 0.998
_diffrn_reflns_point_group_measured_fraction_max 0.981
_diffrn_reflns_theta_full 25.242
_diffrn_reflns_theta_max 27.519
_diffrn_reflns_theta_min 3.012
_exptl_absorpt_coefficient_mu 0.057
_exptl_crystal_colour yellow
_exptl_crystal_density_diffrn 1.123
_exptl_crystal_description block
_exptl_crystal_F_000 864
_exptl_crystal_size_max 0.45
_exptl_crystal_size_mid 0.3
_exptl_crystal_size_min 0.15
_refine_diff_density_max 0.282
_refine_diff_density_min -0.423
_refine_diff_density_rms 0.096
_refine_ls_extinction_method none
_refine_ls_goodness_of_fit_ref 1.006
_refine_ls_hydrogen_treatment constr
_refine_ls_matrix_type full
_refine_ls_number_parameters 599
_refine_ls_number_reflns 11002
_refine_ls_number_restraints 0
_refine_ls_restrained_S_all 1.006
_refine_ls_R_factor_all 0.1702
_refine_ls_R_factor_gt 0.0751
_refine_ls_shift/su_max 0.000
_refine_ls_shift/su_mean 0.000
_refine_ls_structure_factor_coef Fsqd
_refine_ls_weighting_details 'w=1/[\s^2^(Fo^2^)+(0.0900P)^2^+0.3531P] where P=(Fo^2^+2Fc^2^)/3'
_refine_ls_weighting_scheme calc
_refine_ls_wR_factor_gt 0.1558
_refine_ls_wR_factor_ref 0.2190
_reflns_Friedel_coverage 0.000
_reflns_number_gt 4830
_reflns_number_total 11002
_reflns_threshold_expression 'I > 2\s(I)'
_cod_data_source_file d1sc00791b2.cif
_cod_data_source_block 3FC
_cod_database_code 1562818
_shelx_space_group_comment
;
The symmetry employed for this shelxl refinement is uniquely defined
by the following loop, which should always be used as a source of
symmetry information in preference to the above space-group names.
They are only intended as comments.
;
_shelx_estimated_absorpt_t_min 0.988
_shelx_estimated_absorpt_t_max 0.994
_shelxl_version_number 2013-4

loop_
_space_group_symop_operation_xyz
'x, y, z'
'-x, -y, -z'

loop_
_atom_site_label
_atom_site_type_symbol
_atom_site_fract_x
_atom_site_fract_y
_atom_site_fract_z
_atom_site_U_iso_or_equiv
_atom_site_adp_type
_atom_site_occupancy
_atom_site_site_symmetry_order
_atom_site_calc_flag
_atom_site_refinement_flags_posn
_atom_site_refinement_flags_adp
_atom_site_refinement_flags_occupancy
_atom_site_disorder_assembly
_atom_site_disorder_group
C1 C 0.8346(2) 0.6435(2) 0.24517(18) 0.0580(7) Uani 1 1 d . . . . .
H5 H 0.7939 0.6007 0.2823 0.070 Uiso 1 1 calc R U . . .
C2 C 0.8002(2) 0.7434(2) 0.23309(17) 0.0550(7) Uani 1 1 d . . . . .
H4 H 0.7354 0.7671 0.2627 0.066 Uiso 1 1 calc R U . . .
C3 C 0.8602(2) 0.80987(18) 0.17750(15) 0.0444(6) Uani 1 1 d . . . . .
C4 C 0.9571(2) 0.77450(18) 0.13236(15) 0.0474(6) Uani 1 1 d . . . . .
H8 H 0.9977 0.8171 0.0949 0.057 Uiso 1 1 calc R U . . .
C5 C 1.1710(2) 0.6476(2) 0.04402(17) 0.0619(8) Uani 1 1 d . . . . .
H12 H 1.1748 0.7143 0.0243 0.074 Uiso 1 1 calc R U . . .
C6 C 1.2480(3) 0.5757(2) 0.01467(19) 0.0726(9) Uani 1 1 d . . . . .
H13 H 1.3049 0.5937 -0.0253 0.087 Uiso 1 1 calc R U . . .
C7 C 1.2413(3) 0.4759(2) 0.0445(2) 0.0761(9) Uani 1 1 d . . . . .
H14 H 1.2928 0.4277 0.0231 0.091 Uiso 1 1 calc R U . . .
C8 C 1.1588(3) 0.4470(2) 0.1060(2) 0.0709(9) Uani 1 1 d . . . . .
H15 H 1.1561 0.3804 0.1260 0.085 Uiso 1 1 calc R U . . .
C9 C 0.9862(2) 0.50455(19) 0.20400(18) 0.0562(7) Uani 1 1 d . . . . .
C10 C 0.9311(2) 0.60927(18) 0.20068(16) 0.0482(6) Uani 1 1 d . . . . .
C11 C 0.9919(2) 0.67448(18) 0.14439(15) 0.0469(6) Uani 1 1 d . . . . .
C12 C 1.0871(2) 0.61788(18) 0.10410(16) 0.0493(6) Uani 1 1 d . . . . .
C13 C 1.0815(2) 0.5178(2) 0.13664(17) 0.0552(7) Uani 1 1 d . . . . .
C14 C 0.8278(2) 0.92035(18) 0.16966(15) 0.0448(6) Uani 1 1 d . . . . .
C15 C 0.7197(2) 0.95620(18) 0.10486(15) 0.0461(6) Uani 1 1 d . . . . .
C16 C 0.6589(2) 0.87597(18) 0.05652(16) 0.0463(6) Uani 1 1 d . . . . .
C17 C 0.6902(3) 0.8568(2) -0.02733(17) 0.0638(8) Uani 1 1 d . . . . .
H17 H 0.7524 0.8905 -0.0525 0.077 Uiso 1 1 calc R U . . .
C18 C 0.6299(3) 0.7878(2) -0.0743(2) 0.0741(9) Uani 1 1 d . . . . .
H18 H 0.6523 0.7752 -0.1306 0.089 Uiso 1 1 calc R U . . .
C19 C 0.5371(3) 0.7378(2) -0.0383(2) 0.0720(9) Uani 1 1 d . . . . .
H19 H 0.4968 0.6918 -0.0701 0.086 Uiso 1 1 calc R U . . .
C20 C 0.5039(3) 0.7559(2) 0.0451(2) 0.0812(10) Uani 1 1 d . . . . .
H20 H 0.4413 0.7222 0.0697 0.097 Uiso 1 1 calc R U . . .
C21 C 0.5643(2) 0.8247(2) 0.0919(2) 0.0690(8) Uani 1 1 d . . . . .
H21 H 0.5414 0.8371 0.1481 0.083 Uiso 1 1 calc R U . . .
C22 C 1.0347(3) 0.4868(2) 0.29174(19) 0.0757(9) Uani 1 1 d . . . . .
H22A H 1.0847 0.5418 0.3046 0.114 Uiso 1 1 calc R U . . .
H22B H 1.0760 0.4238 0.2914 0.114 Uiso 1 1 calc R U . . .
H22C H 0.9735 0.4838 0.3339 0.114 Uiso 1 1 calc R U . . .
C23 C 0.9023(3) 0.4179(2) 0.1851(2) 0.0894(11) Uani 1 1 d . . . . .
H23A H 0.8437 0.4150 0.2293 0.134 Uiso 1 1 calc R U . . .
H23B H 0.9423 0.3542 0.1825 0.134 Uiso 1 1 calc R U . . .
H23C H 0.8687 0.4306 0.1319 0.134 Uiso 1 1 calc R U . . .
B1 B 0.6994(3) 0.9592(2) 0.21376(19) 0.0523(8) Uani 1 1 d . . . . .
H1 H 0.6405 0.9078 0.2489 0.063 Uiso 1 1 calc R U . . .
B2 B 0.8297(3) 0.9981(2) 0.2550(2) 0.0561(8) Uani 1 1 d . . . . .
H4A H 0.8553 0.9730 0.3178 0.067 Uiso 1 1 calc R U . . .
B3 B 0.9300(3) 1.0143(2) 0.16807(19) 0.0527(8) Uani 1 1 d . . . . .
H8A H 1.0211 0.9994 0.1743 0.063 Uiso 1 1 calc R U . . .
B4 B 0.8595(2) 0.9838(2) 0.07468(18) 0.0459(7) Uani 1 1 d . . . . .
H9 H 0.9041 0.9473 0.0200 0.055 Uiso 1 1 calc R U . . .
B5 B 0.6509(3) 1.0579(2) 0.1484(2) 0.0544(8) Uani 1 1 d . . . . .
H2 H 0.5596 1.0719 0.1421 0.065 Uiso 1 1 calc R U . . .
B6 B 0.7197(3) 1.0879(2) 0.2423(2) 0.0604(9) Uani 1 1 d . . . . .
H3 H 0.6734 1.1220 0.2974 0.072 Uiso 1 1 calc R U . . .
B7 B 0.8628(3) 1.1223(2) 0.2131(2) 0.0602(9) Uani 1 1 d . . . . .
H7 H 0.9098 1.1788 0.2492 0.072 Uiso 1 1 calc R U . . .
B8 B 0.8825(3) 1.1123(2) 0.1018(2) 0.0527(8) Uani 1 1 d . . . . .
H10 H 0.9424 1.1612 0.0651 0.063 Uiso 1 1 calc R U . . .
B9 B 0.7503(3) 1.0736(2) 0.0615(2) 0.0513(8) Uani 1 1 d . . . . .
H5A H 0.7241 1.0974 -0.0015 0.062 Uiso 1 1 calc R U . . .
B10 B 0.7527(3) 1.1591(2) 0.1480(2) 0.0595(9) Uani 1 1 d . . . . .
H6 H 0.7280 1.2395 0.1417 0.071 Uiso 1 1 calc R U . . .
C51 C 0.3406(2) 0.6464(2) 0.24086(17) 0.0550(7) Uani 1 1 d . . . . .
H35 H 0.3084 0.6109 0.1970 0.066 Uiso 1 1 calc R U . . .
C52 C 0.3042(2) 0.7438(2) 0.26136(16) 0.0555(7) Uani 1 1 d . . . . .
H34 H 0.2476 0.7737 0.2306 0.067 Uiso 1 1 calc R U . . .
C53 C 0.3510(2) 0.79809(17) 0.32751(15) 0.0437(6) Uani 1 1 d . . . . .
C54 C 0.4351(2) 0.75330(18) 0.37334(16) 0.0476(6) Uani 1 1 d . . . . .
H38 H 0.4669 0.7884 0.4176 0.057 Uiso 1 1 calc R U . . .
C55 C 0.6256(3) 0.6081(2) 0.45802(19) 0.0721(9) Uani 1 1 d . . . . .
H42 H 0.6231 0.6699 0.4869 0.087 Uiso 1 1 calc R U . . .
C56 C 0.6972(3) 0.5316(3) 0.4821(2) 0.0859(10) Uani 1 1 d . . . . .
H43 H 0.7439 0.5419 0.5272 0.103 Uiso 1 1 calc R U . . .
C57 C 0.6999(3) 0.4399(3) 0.4398(2) 0.0923(11) Uani 1 1 d . . . . .
H44 H 0.7474 0.3883 0.4577 0.111 Uiso 1 1 calc R U . . .
C58 C 0.6333(3) 0.4233(2) 0.3713(2) 0.0816(10) Uani 1 1 d . . . . .
H45 H 0.6366 0.3614 0.3427 0.098 Uiso 1 1 calc R U . . .
C59 C 0.4821(2) 0.50004(19) 0.27316(18) 0.0595(7) Uani 1 1 d . . . . .
C60 C 0.4251(2) 0.60271(18) 0.28604(16) 0.0493(6) Uani 1 1 d . . . . .
C61 C 0.4716(2) 0.65581(18) 0.35260(16) 0.0489(6) Uani 1 1 d . . . . .
C62 C 0.5573(2) 0.5919(2) 0.39022(17) 0.0540(7) Uani 1 1 d . . . . .
C63 C 0.5616(2) 0.4998(2) 0.34576(19) 0.0600(7) Uani 1 1 d . . . . .
C64 C 0.3187(2) 0.90727(18) 0.34409(15) 0.0455(6) Uani 1 1 d . . . . .
C65 C 0.1976(2) 0.93481(18) 0.40647(15) 0.0460(6) Uani 1 1 d . . . . .
C66 C 0.1258(2) 0.84802(19) 0.44405(16) 0.0482(6) Uani 1 1 d . . . . .
C67 C 0.1357(2) 0.8184(2) 0.52755(17) 0.0573(7) Uani 1 1 d . . . . .
H47 H 0.1880 0.8512 0.5604 0.069 Uiso 1 1 calc R U . . .
C68 C 0.0692(3) 0.7406(2) 0.56343(19) 0.0646(8) Uani 1 1 d . . . . .
H48 H 0.0776 0.7224 0.6197 0.078 Uiso 1 1 calc R U . . .
C69 C -0.0086(3) 0.6904(2) 0.5164(2) 0.0713(9) Uani 1 1 d . . . . .
H49 H -0.0517 0.6372 0.5398 0.086 Uiso 1 1 calc R U . . .
C70 C -0.0212(3) 0.7203(3) 0.4348(2) 0.0799(10) Uani 1 1 d . . . . .
H50 H -0.0748 0.6878 0.4027 0.096 Uiso 1 1 calc R U . . .
C71 C 0.0445(2) 0.7985(2) 0.39799(19) 0.0683(8) Uani 1 1 d . . . . .
H51 H 0.0337 0.8176 0.3422 0.082 Uiso 1 1 calc R U . . .
C72 C 0.5500(3) 0.4983(2) 0.1868(2) 0.0828(10) Uani 1 1 d . . . . .
H52A H 0.4984 0.5030 0.1417 0.124 Uiso 1 1 calc R U . . .
H52B H 0.5923 0.4360 0.1816 0.124 Uiso 1 1 calc R U . . .
H52C H 0.6015 0.5551 0.1838 0.124 Uiso 1 1 calc R U . . .
C73 C 0.3955(3) 0.4109(2) 0.2786(2) 0.0888(11) Uani 1 1 d . . . . .
H53A H 0.3530 0.4138 0.3318 0.133 Uiso 1 1 calc R U . . .
H53B H 0.4355 0.3472 0.2742 0.133 Uiso 1 1 calc R U . . .
H53C H 0.3445 0.4164 0.2330 0.133 Uiso 1 1 calc R U . . .
B11 B 0.3302(2) 0.9537(2) 0.4454(2) 0.0511(8) Uani 1 1 d . . . . .
H39 H 0.3622 0.9082 0.4976 0.061 Uiso 1 1 calc R U . . .
B12 B 0.2196(3) 1.0438(2) 0.4621(2) 0.0576(8) Uani 1 1 d . . . . .
H38A H 0.1802 1.0586 0.5253 0.069 Uiso 1 1 calc R U . . .
B13 B 0.1396(3) 1.0452(2) 0.3703(2) 0.0569(8) Uani 1 1 d . . . . .
H34A H 0.0478 1.0609 0.3738 0.068 Uiso 1 1 calc R U . . .
B14 B 0.2013(3) 0.9560(2) 0.29850(19) 0.0519(8) Uani 1 1 d . . . . .
H31 H 0.1494 0.9114 0.2557 0.062 Uiso 1 1 calc R U . . .
B15 B 0.3606(3) 1.0853(2) 0.4318(2) 0.0631(9) Uani 1 1 d . . . . .
H40 H 0.4128 1.1271 0.4763 0.076 Uiso 1 1 calc R U . . .
B16 B 0.2432(3) 1.1428(3) 0.3846(2) 0.0665(9) Uani 1 1 d . . . . .
H37 H 0.2193 1.2225 0.3976 0.080 Uiso 1 1 calc R U . . .
B17 B 0.2292(3) 1.0871(2) 0.2832(2) 0.0631(9) Uani 1 1 d . . . . .
H33 H 0.1951 1.1300 0.2302 0.076 Uiso 1 1 calc R U . . .
B18 B 0.3397(3) 0.9982(2) 0.2671(2) 0.0579(8) Uani 1 1 d . . . . .
H32 H 0.3777 0.9826 0.2036 0.069 Uiso 1 1 calc R U . . .
B19 B 0.4212(3) 0.9971(2) 0.3590(2) 0.0565(8) Uani 1 1 d . . . . .
H35A H 0.5129 0.9807 0.3558 0.068 Uiso 1 1 calc R U . . .
B20 B 0.3666(3) 1.1130(2) 0.3212(2) 0.0659(9) Uani 1 1 d . . . . .
H36 H 0.4224 1.1726 0.2934 0.079 Uiso 1 1 calc R U . . .

loop_
_atom_site_aniso_label
_atom_site_aniso_U_11
_atom_site_aniso_U_22
_atom_site_aniso_U_33
_atom_site_aniso_U_23
_atom_site_aniso_U_13
_atom_site_aniso_U_12
C1 0.0663(18) 0.0429(16) 0.0644(18) 0.0194(13) 0.0025(15) -0.0054(14)
C2 0.0572(16) 0.0503(17) 0.0567(16) 0.0118(13) 0.0072(13) 0.0043(13)
C3 0.0513(14) 0.0398(14) 0.0421(14) 0.0066(11) -0.0031(12) 0.0030(12)
C4 0.0575(15) 0.0397(15) 0.0447(14) 0.0105(11) -0.0003(13) 0.0024(12)
C5 0.0721(19) 0.0538(18) 0.0590(18) 0.0067(14) 0.0047(15) 0.0195(15)
C6 0.081(2) 0.070(2) 0.065(2) 0.0021(16) 0.0078(17) 0.0216(18)
C7 0.085(2) 0.063(2) 0.080(2) -0.0086(17) -0.0001(19) 0.0340(18)
C8 0.085(2) 0.0463(18) 0.082(2) 0.0017(16) -0.0105(19) 0.0195(16)
C9 0.0704(18) 0.0336(14) 0.0656(18) 0.0086(12) -0.0128(15) 0.0001(13)
C10 0.0565(16) 0.0374(14) 0.0514(15) 0.0065(12) -0.0093(13) -0.0010(12)
C11 0.0578(16) 0.0390(14) 0.0442(14) 0.0087(11) -0.0056(13) 0.0046(12)
C12 0.0603(16) 0.0391(15) 0.0485(15) 0.0025(12) -0.0015(13) 0.0092(12)
C13 0.0679(18) 0.0406(16) 0.0576(17) 0.0008(12) -0.0094(15) 0.0087(13)
C14 0.0492(14) 0.0392(14) 0.0460(14) 0.0052(11) -0.0029(12) 0.0043(11)
C15 0.0488(14) 0.0395(14) 0.0498(15) 0.0029(11) -0.0010(12) 0.0058(11)
C16 0.0479(14) 0.0410(15) 0.0504(15) 0.0023(11) -0.0054(13) 0.0073(12)
C17 0.0707(19) 0.067(2) 0.0535(17) -0.0035(14) -0.0030(15) -0.0063(16)
C18 0.093(2) 0.067(2) 0.063(2) -0.0084(16) -0.0104(18) -0.0008(18)
C19 0.082(2) 0.058(2) 0.078(2) -0.0057(16) -0.0227(19) -0.0031(17)
C20 0.076(2) 0.075(2) 0.093(3) -0.0028(19) -0.005(2) -0.0229(18)
C21 0.0651(19) 0.071(2) 0.071(2) -0.0109(16) 0.0041(16) -0.0112(16)
C22 0.090(2) 0.063(2) 0.076(2) 0.0245(16) -0.0109(18) 0.0149(17)
C23 0.092(2) 0.0456(19) 0.131(3) -0.0036(19) -0.010(2) -0.0102(17)
B1 0.0602(19) 0.0476(18) 0.0478(17) 0.0002(14) 0.0105(15) 0.0061(15)
B2 0.072(2) 0.0485(19) 0.0473(18) -0.0022(14) -0.0011(16) 0.0004(16)
B3 0.0588(18) 0.0421(17) 0.0578(19) 0.0020(14) -0.0078(16) -0.0012(14)
B4 0.0508(17) 0.0427(17) 0.0440(16) 0.0120(13) -0.0008(14) 0.0062(13)
B5 0.0545(18) 0.0407(17) 0.067(2) -0.0022(15) 0.0094(16) 0.0084(14)
B6 0.074(2) 0.0465(19) 0.059(2) -0.0014(15) 0.0051(18) 0.0074(16)
B7 0.073(2) 0.0464(19) 0.062(2) -0.0019(15) -0.0042(18) -0.0012(16)
B8 0.0573(18) 0.0404(17) 0.060(2) 0.0087(14) 0.0007(16) 0.0017(14)
B9 0.0563(18) 0.0397(17) 0.0576(19) 0.0098(14) 0.0013(16) 0.0077(14)
B10 0.067(2) 0.0402(18) 0.071(2) 0.0006(15) 0.0007(18) 0.0063(15)
C51 0.0640(17) 0.0458(16) 0.0562(16) -0.0116(13) -0.0145(14) 0.0061(13)
C52 0.0633(17) 0.0484(16) 0.0555(16) -0.0073(13) -0.0096(14) 0.0106(13)
C53 0.0495(14) 0.0361(14) 0.0455(14) -0.0014(11) 0.0001(12) 0.0076(11)
C54 0.0519(15) 0.0395(15) 0.0519(15) -0.0078(11) -0.0073(13) 0.0067(12)
C55 0.076(2) 0.065(2) 0.077(2) -0.0018(16) -0.0161(18) 0.0241(16)
C56 0.082(2) 0.091(3) 0.086(2) 0.005(2) -0.016(2) 0.035(2)
C57 0.089(2) 0.084(3) 0.104(3) 0.013(2) -0.008(2) 0.047(2)
C58 0.090(2) 0.056(2) 0.099(3) 0.0022(18) 0.001(2) 0.0291(18)
C59 0.0710(18) 0.0363(15) 0.0707(19) -0.0100(13) 0.0027(16) 0.0101(13)
C60 0.0606(16) 0.0353(14) 0.0513(15) -0.0075(11) 0.0050(13) 0.0034(12)
C61 0.0537(15) 0.0384(14) 0.0545(16) -0.0021(12) -0.0009(13) 0.0059(12)
C62 0.0602(16) 0.0448(16) 0.0571(16) 0.0002(12) -0.0049(14) 0.0132(13)
C63 0.0613(17) 0.0450(17) 0.0733(19) 0.0021(14) 0.0021(15) 0.0175(14)
C64 0.0458(14) 0.0406(14) 0.0496(15) -0.0019(11) 0.0031(12) 0.0070(11)
C65 0.0469(14) 0.0423(15) 0.0487(15) -0.0027(11) -0.0011(12) 0.0105(11)
C66 0.0487(14) 0.0445(15) 0.0507(15) -0.0027(12) 0.0045(13) 0.0081(12)
C67 0.0615(17) 0.0567(18) 0.0536(17) -0.0007(13) -0.0017(14) 0.0051(14)
C68 0.077(2) 0.0578(19) 0.0587(18) 0.0072(14) 0.0064(16) 0.0070(16)
C69 0.074(2) 0.061(2) 0.077(2) 0.0065(17) 0.0124(18) -0.0028(16)
C70 0.080(2) 0.083(2) 0.077(2) 0.0061(18) -0.0085(19) -0.0253(19)
C71 0.0699(19) 0.074(2) 0.0611(18) 0.0059(15) -0.0086(16) -0.0149(17)
C72 0.093(2) 0.074(2) 0.080(2) -0.0250(18) 0.0066(19) 0.0215(19)
C73 0.099(3) 0.0405(18) 0.127(3) -0.0072(18) -0.014(2) -0.0039(17)
B11 0.0485(17) 0.0484(18) 0.0567(19) -0.0143(15) -0.0049(15) 0.0088(14)
B12 0.062(2) 0.0457(19) 0.065(2) -0.0150(15) 0.0019(17) 0.0106(15)
B13 0.0562(18) 0.0430(18) 0.072(2) 0.0008(15) -0.0042(17) 0.0162(15)
B14 0.0556(18) 0.0475(18) 0.0525(18) 0.0063(14) -0.0012(15) 0.0092(15)
B15 0.060(2) 0.0438(19) 0.085(2) -0.0187(17) -0.0037(19) 0.0052(15)
B16 0.063(2) 0.0443(19) 0.092(3) -0.0073(18) 0.002(2) 0.0096(16)
B17 0.063(2) 0.049(2) 0.076(2) 0.0100(17) 0.0034(18) 0.0151(16)
B18 0.062(2) 0.0459(19) 0.065(2) 0.0089(15) 0.0069(17) 0.0096(15)
B19 0.0510(18) 0.0403(18) 0.078(2) -0.0090(15) 0.0032(17) 0.0001(14)
B20 0.065(2) 0.0400(19) 0.092(3) 0.0016(17) 0.0133(19) 0.0029(16)

loop_
_atom_type_symbol
_atom_type_description
_atom_type_scat_dispersion_real
_atom_type_scat_dispersion_imag
_atom_type_scat_source
C C 0.0033 0.0016 'International Tables Vol C Tables 4.2.6.8 and 6.1.1.4'
H H 0.0000 0.0000 'International Tables Vol C Tables 4.2.6.8 and 6.1.1.4'
B B 0.0013 0.0007 'International Tables Vol C Tables 4.2.6.8 and 6.1.1.4'

loop_
_geom_angle_atom_site_label_1
_geom_angle_atom_site_label_2
_geom_angle_atom_site_label_3
_geom_angle
_geom_angle_site_symmetry_1
_geom_angle_site_symmetry_3
_geom_angle_publ_flag
C10 C1 C2 118.4(2) . . ?
C1 C2 C3 122.0(3) . . ?
C4 C3 C2 119.3(2) . . ?
C4 C3 C14 118.8(2) . . ?
C2 C3 C14 121.8(2) . . ?
C11 C4 C3 118.9(2) . . ?
C6 C5 C12 118.3(3) . . ?
C5 C6 C7 120.3(3) . . ?
C6 C7 C8 121.2(3) . . ?
C13 C8 C7 119.4(3) . . ?
C13 C9 C10 100.1(2) . . ?
C13 C9 C22 110.8(2) . . ?
C10 C9 C22 110.1(2) . . ?
C13 C9 C23 114.1(2) . . ?
C10 C9 C23 112.4(2) . . ?
C22 C9 C23 109.2(2) . . ?
C1 C10 C11 120.4(2) . . ?
C1 C10 C9 128.1(2) . . ?
C11 C10 C9 111.5(2) . . ?
C4 C11 C10 121.1(2) . . ?
C4 C11 C12 130.0(2) . . ?
C10 C11 C12 108.9(2) . . ?
C5 C12 C13 121.9(3) . . ?
C5 C12 C11 131.2(2) . . ?
C13 C12 C11 106.9(2) . . ?
C8 C13 C12 118.8(3) . . ?
C8 C13 C9 128.7(3) . . ?
C12 C13 C9 112.5(2) . . ?
C3 C14 B2 120.2(2) . . ?
C3 C14 B1 118.4(2) . . ?
B2 C14 B1 62.58(17) . . ?
C3 C14 B3 120.8(2) . . ?
B2 C14 B3 62.95(17) . . ?
B1 C14 B3 113.3(2) . . ?
C3 C14 C15 120.35(18) . . ?
B2 C14 C15 110.04(19) . . ?
B1 C14 C15 60.08(15) . . ?
B3 C14 C15 109.13(18) . . ?
C3 C14 B4 119.1(2) . . ?
B2 C14 B4 112.8(2) . . ?
B1 C14 B4 111.0(2) . . ?
B3 C14 B4 61.46(16) . . ?
C15 C14 B4 59.77(14) . . ?
C16 C15 B5 122.0(2) . . ?
C16 C15 B9 121.5(2) . . ?
B5 C15 B9 62.74(17) . . ?
C16 C15 B1 118.3(2) . . ?
B5 C15 B1 62.23(17) . . ?
B9 C15 B1 113.2(2) . . ?
C16 C15 B4 118.4(2) . . ?
B5 C15 B4 112.3(2) . . ?
B9 C15 B4 61.51(16) . . ?
B1 C15 B4 110.9(2) . . ?
C16 C15 C14 119.31(19) . . ?
B5 C15 C14 108.97(19) . . ?
B9 C15 C14 109.43(18) . . ?
B1 C15 C14 59.41(15) . . ?
B4 C15 C14 60.34(14) . . ?
C17 C16 C21 118.0(2) . . ?
C17 C16 C15 120.2(2) . . ?
C21 C16 C15 121.6(2) . . ?
C16 C17 C18 120.7(3) . . ?
C19 C18 C17 120.4(3) . . ?
C18 C19 C20 120.0(3) . . ?
C19 C20 C21 119.6(3) . . ?
C20 C21 C16 121.3(3) . . ?
C14 B1 C15 60.51(15) . . ?
C14 B1 B5 106.4(2) . . ?
C15 B1 B5 57.93(16) . . ?
C14 B1 B6 105.1(2) . . ?
C15 B1 B6 105.2(2) . . ?
B5 B1 B6 59.95(18) . . ?
C14 B1 B2 58.06(16) . . ?
C15 B1 B2 106.8(2) . . ?
B5 B1 B2 108.2(2) . . ?
B6 B1 B2 60.06(18) . . ?
C14 B2 B1 59.36(16) . . ?
C14 B2 B6 106.0(2) . . ?
B1 B2 B6 59.92(18) . . ?
C14 B2 B3 59.38(16) . . ?
B1 B2 B3 107.9(2) . . ?
B6 B2 B3 107.3(2) . . ?
C14 B2 B7 105.4(2) . . ?
B1 B2 B7 107.7(2) . . ?
B6 B2 B7 60.11(19) . . ?
B3 B2 B7 58.85(18) . . ?
C14 B3 B7 105.7(2) . . ?
C14 B3 B8 106.9(2) . . ?
B7 B3 B8 60.25(18) . . ?
C14 B3 B4 59.81(15) . . ?
B7 B3 B4 107.5(2) . . ?
B8 B3 B4 59.87(17) . . ?
C14 B3 B2 57.67(16) . . ?
B7 B3 B2 60.93(18) . . ?
B8 B3 B2 109.1(2) . . ?
B4 B3 B2 107.2(2) . . ?
C15 B4 C14 59.89(15) . . ?
C15 B4 B8 106.7(2) . . ?
C14 B4 B8 106.1(2) . . ?
C15 B4 B9 58.85(15) . . ?
C14 B4 B9 107.0(2) . . ?
B8 B4 B9 60.69(17) . . ?
C15 B4 B3 107.0(2) . . ?
C14 B4 B3 58.73(15) . . ?
B8 B4 B3 59.90(17) . . ?
B9 B4 B3 108.6(2) . . ?
C15 B5 B6 106.7(2) . . ?
C15 B5 B1 59.84(16) . . ?
B6 B5 B1 60.03(18) . . ?
C15 B5 B9 59.34(16) . . ?
B6 B5 B9 108.2(2) . . ?
B1 B5 B9 108.5(2) . . ?
C15 B5 B10 106.0(2) . . ?
B6 B5 B10 60.35(18) . . ?
B1 B5 B10 108.2(2) . . ?
B9 B5 B10 59.55(17) . . ?
B5 B6 B1 60.01(18) . . ?
B5 B6 B2 108.2(2) . . ?
B1 B6 B2 60.02(18) . . ?
B5 B6 B7 107.6(2) . . ?
B1 B6 B7 108.2(2) . . ?
B2 B6 B7 60.64(18) . . ?
B5 B6 B10 60.47(18) . . ?
B1 B6 B10 108.3(2) . . ?
B2 B6 B10 108.0(2) . . ?
B7 B6 B10 58.98(19) . . ?
B3 B7 B10 108.4(2) . . ?
B3 B7 B8 60.07(18) . . ?
B10 B7 B8 60.42(18) . . ?
B3 B7 B6 107.7(2) . . ?
B10 B7 B6 60.55(19) . . ?
B8 B7 B6 108.6(2) . . ?
B3 B7 B2 60.23(18) . . ?
B10 B7 B2 108.2(2) . . ?
B8 B7 B2 108.4(2) . . ?
B6 B7 B2 59.24(18) . . ?
B4 B8 B3 60.23(16) . . ?
B4 B8 B7 107.3(2) . . ?
B3 B8 B7 59.69(18) . . ?
B4 B8 B10 107.0(2) . . ?
B3 B8 B10 107.4(2) . . ?
B7 B8 B10 59.55(19) . . ?
B4 B8 B9 59.67(16) . . ?
B3 B8 B9 108.0(2) . . ?
B7 B8 B9 107.4(2) . . ?
B10 B8 B9 59.69(17) . . ?
C15 B9 B4 59.64(15) . . ?
C15 B9 B10 105.8(2) . . ?
B4 B9 B10 107.2(2) . . ?
C15 B9 B5 57.92(16) . . ?
B4 B9 B5 106.9(2) . . ?
B10 B9 B5 60.62(18) . . ?
C15 B9 B8 106.5(2) . . ?
B4 B9 B8 59.65(16) . . ?
B10 B9 B8 59.93(18) . . ?
B5 B9 B8 108.2(2) . . ?
B7 B10 B9 108.3(2) . . ?
B7 B10 B8 60.03(18) . . ?
B9 B10 B8 60.38(18) . . ?
B7 B10 B6 60.47(19) . . ?
B9 B10 B6 107.5(2) . . ?
B8 B10 B6 108.2(2) . . ?
B7 B10 B5 107.7(2) . . ?
B9 B10 B5 59.83(17) . . ?
B8 B10 B5 108.0(2) . . ?
B6 B10 B5 59.18(18) . . ?
C60 C51 C52 119.2(2) . . ?
C51 C52 C53 121.2(2) . . ?
C54 C53 C52 119.3(2) . . ?
C54 C53 C64 119.7(2) . . ?
C52 C53 C64 120.8(2) . . ?
C53 C54 C61 119.4(2) . . ?
C56 C55 C62 119.1(3) . . ?
C57 C56 C55 120.4(3) . . ?
C56 C57 C58 121.1(3) . . ?
C57 C58 C63 119.3(3) . . ?
C63 C59 C60 100.7(2) . . ?
C63 C59 C72 110.7(2) . . ?
C60 C59 C72 109.8(2) . . ?
C63 C59 C73 112.6(2) . . ?
C60 C59 C73 112.2(2) . . ?
C72 C59 C73 110.5(2) . . ?
C51 C60 C61 120.0(2) . . ?
C51 C60 C59 128.9(2) . . ?
C61 C60 C59 111.1(2) . . ?
C54 C61 C60 120.8(2) . . ?
C54 C61 C62 130.4(2) . . ?
C60 C61 C62 108.8(2) . . ?
C55 C62 C63 120.9(3) . . ?
C55 C62 C61 131.5(2) . . ?
C63 C62 C61 107.6(2) . . ?
C58 C63 C62 119.3(3) . . ?
C58 C63 C59 129.0(3) . . ?
C62 C63 C59 111.7(2) . . ?
C53 C64 B19 120.4(2) . . ?
C53 C64 B14 119.1(2) . . ?
B19 C64 B14 112.9(2) . . ?
C53 C64 B18 120.9(2) . . ?
B19 C64 B18 62.44(18) . . ?
B14 C64 B18 62.27(17) . . ?
C53 C64 B11 118.0(2) . . ?
B19 C64 B11 62.81(17) . . ?
B14 C64 B11 110.9(2) . . ?
B18 C64 B11 113.4(2) . . ?
C53 C64 C65 119.52(19) . . ?
B19 C64 C65 110.22(18) . . ?
B14 C64 C65 60.12(15) . . ?
B18 C64 C65 110.27(19) . . ?
B11 C64 C65 59.74(15) . . ?
C66 C65 B12 121.5(2) . . ?
C66 C65 B13 122.8(2) . . ?
B12 C65 B13 62.16(17) . . ?
C66 C65 B11 117.7(2) . . ?
B12 C65 B11 62.21(16) . . ?
B13 C65 B11 112.3(2) . . ?
C66 C65 B14 119.7(2) . . ?
B12 C65 B14 112.1(2) . . ?
B13 C65 B14 61.74(17) . . ?
B11 C65 B14 110.2(2) . . ?
C66 C65 C64 119.55(19) . . ?
B12 C65 C64 109.09(19) . . ?
B13 C65 C64 108.5(2) . . ?
B11 C65 C64 59.78(15) . . ?
B14 C65 C64 59.26(15) . . ?
C67 C66 C71 117.1(3) . . ?
C67 C66 C65 120.8(2) . . ?
C71 C66 C65 121.9(2) . . ?
C66 C67 C68 121.6(3) . . ?
C69 C68 C67 120.6(3) . . ?
C70 C69 C68 118.5(3) . . ?
C69 C70 C71 121.6(3) . . ?
C66 C71 C70 120.5(3) . . ?
C65 B11 C64 60.49(15) . . ?
C65 B11 B12 58.42(15) . . ?
C64 B11 B12 106.7(2) . . ?
C65 B11 B15 106.2(2) . . ?
C64 B11 B15 104.9(2) . . ?
B12 B11 B15 60.69(18) . . ?
C65 B11 B19 107.2(2) . . ?
C64 B11 B19 58.29(16) . . ?
B12 B11 B19 108.2(2) . . ?
B15 B11 B19 59.22(18) . . ?
C65 B12 B13 59.08(16) . . ?
C65 B12 B11 59.36(15) . . ?
B13 B12 B11 107.5(2) . . ?
C65 B12 B15 106.2(2) . . ?
B13 B12 B15 107.5(2) . . ?
B11 B12 B15 59.77(18) . . ?
C65 B12 B16 106.2(2) . . ?
B13 B12 B16 60.36(19) . . ?
B11 B12 B16 106.9(2) . . ?
B15 B12 B16 59.05(19) . . ?
C65 B13 B12 58.76(16) . . ?
C65 B13 B14 59.57(16) . . ?
B12 B13 B14 107.6(2) . . ?
C65 B13 B17 106.7(2) . . ?
B12 B13 B17 108.5(2) . . ?
B14 B13 B17 59.76(18) . . ?
C65 B13 B16 106.2(2) . . ?
B12 B13 B16 60.75(19) . . ?
B14 B13 B16 107.0(2) . . ?
B17 B13 B16 59.55(19) . . ?
C64 B14 C65 60.62(15) . . ?
C64 B14 B13 107.1(2) . . ?
C65 B14 B13 58.69(16) . . ?
C64 B14 B17 105.8(2) . . ?
C65 B14 B17 106.8(2) . . ?
B13 B14 B17 60.66(18) . . ?
C64 B14 B18 58.93(16) . . ?
C65 B14 B18 108.0(2) . . ?
B13 B14 B18 108.6(2) . . ?
B17 B14 B18 59.58(18) . . ?
B19 B15 B16 107.9(2) . . ?
B19 B15 B11 60.81(17) . . ?
B16 B15 B11 108.0(2) . . ?
B19 B15 B20 59.77(19) . . ?
B16 B15 B20 59.8(2) . . ?
B11 B15 B20 108.4(2) . . ?
B19 B15 B12 108.6(2) . . ?
B16 B15 B12 60.65(19) . . ?
B11 B15 B12 59.54(17) . . ?
B20 B15 B12 108.6(2) . . ?
B15 B16 B20 60.5(2) . . ?
B15 B16 B17 108.1(2) . . ?
B20 B16 B17 60.4(2) . . ?
B15 B16 B13 107.3(2) . . ?
B20 B16 B13 108.5(2) . . ?
B17 B16 B13 60.02(18) . . ?
B15 B16 B12 60.30(19) . . ?
B20 B16 B12 108.9(2) . . ?
B17 B16 B12 107.4(2) . . ?
B13 B16 B12 58.88(18) . . ?
B18 B17 B14 60.33(18) . . ?
B18 B17 B16 107.8(2) . . ?
B14 B17 B16 107.6(2) . . ?
B18 B17 B13 108.4(2) . . ?
B14 B17 B13 59.59(18) . . ?
B16 B17 B13 60.44(19) . . ?
B18 B17 B20 59.88(18) . . ?
B14 B17 B20 107.8(2) . . ?
B16 B17 B20 59.70(19) . . ?
B13 B17 B20 108.3(2) . . ?
C64 B18 B17 106.1(2) . . ?
C64 B18 B20 105.9(2) . . ?
B17 B18 B20 60.79(19) . . ?
C64 B18 B14 58.80(16) . . ?
B17 B18 B14 60.09(18) . . ?
B20 B18 B14 108.3(2) . . ?
C64 B18 B19 58.71(16) . . ?
B17 B18 B19 108.1(2) . . ?
B20 B18 B19 59.79(18) . . ?
B14 B18 B19 107.1(2) . . ?
C64 B19 B15 105.9(2) . . ?
C64 B19 B20 106.1(2) . . ?
B15 B19 B20 60.7(2) . . ?
C64 B19 B18 58.85(16) . . ?
B15 B19 B18 108.1(2) . . ?
B20 B19 B18 59.89(19) . . ?
C64 B19 B11 58.90(15) . . ?
B15 B19 B11 59.97(18) . . ?
B20 B19 B11 108.5(2) . . ?
B18 B19 B11 107.4(2) . . ?
B19 B20 B18 60.32(18) . . ?
B19 B20 B16 107.5(3) . . ?
B18 B20 B16 107.5(2) . . ?
B19 B20 B15 59.51(19) . . ?
B18 B20 B15 107.4(2) . . ?
B16 B20 B15 59.7(2) . . ?
B19 B20 B17 107.4(2) . . ?
B18 B20 B17 59.33(18) . . ?
B16 B20 B17 59.89(19) . . ?
B15 B20 B17 107.1(2) . . ?

loop_
_geom_bond_atom_site_label_1
_geom_bond_atom_site_label_2
_geom_bond_distance
_geom_bond_site_symmetry_2
_geom_bond_publ_flag
C1 C10 1.384(4) . ?
C1 C2 1.388(3) . ?
C2 C3 1.406(3) . ?
C3 C4 1.398(3) . ?
C3 C14 1.506(3) . ?
C4 C11 1.391(3) . ?
C5 C6 1.376(4) . ?
C5 C12 1.395(4) . ?
C6 C7 1.393(4) . ?
C7 C8 1.394(4) . ?
C8 C13 1.374(4) . ?
C9 C13 1.522(4) . ?
C9 C10 1.522(3) . ?
C9 C22 1.540(4) . ?
C9 C23 1.545(4) . ?
C10 C11 1.407(3) . ?
C11 C12 1.466(3) . ?
C12 C13 1.411(3) . ?
C14 B2 1.691(4) . ?
C14 B1 1.715(4) . ?
C14 B3 1.722(4) . ?
C14 C15 1.734(3) . ?
C14 B4 1.742(4) . ?
C15 C16 1.501(3) . ?
C15 B5 1.692(4) . ?
C15 B9 1.718(4) . ?
C15 B1 1.727(4) . ?
C15 B4 1.732(4) . ?
C16 C17 1.382(4) . ?
C16 C21 1.397(4) . ?
C17 C18 1.387(4) . ?
C18 C19 1.376(4) . ?
C19 C20 1.377(4) . ?
C20 C21 1.384(4) . ?
B1 B5 1.767(4) . ?
B1 B6 1.767(4) . ?
B1 B2 1.769(4) . ?
B2 B6 1.770(5) . ?
B2 B3 1.782(5) . ?
B2 B7 1.795(4) . ?
B3 B7 1.757(4) . ?
B3 B8 1.764(4) . ?
B3 B4 1.770(4) . ?
B4 B8 1.764(4) . ?
B4 B9 1.764(4) . ?
B5 B6 1.766(5) . ?
B5 B9 1.775(4) . ?
B5 B10 1.789(4) . ?
B6 B7 1.785(5) . ?
B6 B10 1.787(5) . ?
B7 B10 1.759(5) . ?
B7 B8 1.767(4) . ?
B8 B10 1.774(5) . ?
B8 B9 1.782(4) . ?
B9 B10 1.770(4) . ?
C51 C60 1.376(3) . ?
C51 C52 1.382(3) . ?
C52 C53 1.398(3) . ?
C53 C54 1.385(3) . ?
C53 C64 1.503(3) . ?
C54 C61 1.385(3) . ?
C55 C56 1.376(4) . ?
C55 C62 1.384(4) . ?
C56 C57 1.376(4) . ?
C57 C58 1.383(4) . ?
C58 C63 1.383(4) . ?
C59 C63 1.513(4) . ?
C59 C60 1.515(3) . ?
C59 C72 1.550(4) . ?
C59 C73 1.552(4) . ?
C60 C61 1.394(3) . ?
C61 C62 1.459(3) . ?
C62 C63 1.398(4) . ?
C64 B19 1.711(4) . ?
C64 B14 1.711(4) . ?
C64 B18 1.714(4) . ?
C64 B11 1.723(4) . ?
C64 C65 1.735(3) . ?
C65 C66 1.523(3) . ?
C65 B12 1.705(4) . ?
C65 B13 1.711(4) . ?
C65 B11 1.722(4) . ?
C65 B14 1.727(4) . ?
C66 C67 1.385(3) . ?
C66 C71 1.390(3) . ?
C67 C68 1.392(4) . ?
C68 C69 1.373(4) . ?
C69 C70 1.363(4) . ?
C70 C71 1.396(4) . ?
B11 B12 1.771(4) . ?
B11 B15 1.775(4) . ?
B11 B19 1.790(4) . ?
B12 B13 1.764(4) . ?
B12 B15 1.791(5) . ?
B12 B16 1.797(5) . ?
B13 B14 1.764(4) . ?
B13 B17 1.783(5) . ?
B13 B16 1.790(5) . ?
B14 B17 1.767(4) . ?
B14 B18 1.771(4) . ?
B15 B19 1.761(4) . ?
B15 B16 1.768(5) . ?
B15 B20 1.783(5) . ?
B16 B20 1.771(5) . ?
B16 B17 1.774(5) . ?
B17 B18 1.758(5) . ?
B17 B20 1.784(5) . ?
B18 B20 1.768(5) . ?
B18 B19 1.775(5) . ?
B19 B20 1.766(5) . ?
